data_7126112
loop_
_publ_author_name
'Li, Hui-Hui'
'Wang, Chang-Feng'
'Wu, Ya-Xing'
'Jiang, Fan'
'Shi, Chao'
'Ye, Heng-Yun'
'Zhang, Yi'

_publ_section_title
;
 Halogen substitution regulates the phase transition temperature and band
 gap of semiconductor compounds.
;
_journal_issue 11
_journal_name_full 'Chemical communications (Cambridge, England)'
_journal_page_first 1697
_journal_page_last 1700
_journal_paper_doi 10.1039/c9cc09477f
_journal_volume 56
_journal_year 2020
_chemical_formula_sum 'C6 H21 Bi Br6 Cl3 N3'
_chemical_formula_weight 929.99
_space_group_crystal_system triclinic
_space_group_IT_number 2
_space_group_name_Hall '-P 1'
_space_group_name_H-M_alt 'P -1'
_atom_sites_solution_hydrogens geom
_audit_creation_method SHELXL-2014/7
_audit_update_record
;
2019-09-16 deposited with the CCDC.	2020-01-06 downloaded from the CCDC.
;
_cell_angle_alpha 104.697(2)
_cell_angle_beta 108.110(2)
_cell_angle_gamma 93.253(2)
_cell_formula_units_Z 2
_cell_length_a 8.3218(2)
_cell_length_b 12.1968(3)
_cell_length_c 12.2353(4)
_cell_measurement_reflns_used 7470
_cell_measurement_temperature 289(2)
_cell_measurement_theta_max 31.3980
_cell_measurement_theta_min 2.6010
_cell_volume 1129.25(6)
_computing_structure_refinement 'SHELXL-2014/7 (Sheldrick, 2014)'
_diffrn_ambient_temperature 289(2)
_diffrn_measured_fraction_theta_full 0.997
_diffrn_measured_fraction_theta_max 0.826
_diffrn_measurement_device_type 'Rigaku, SCXmini'
_diffrn_measurement_method '\w scans'
_diffrn_radiation_type MoK\a
_diffrn_radiation_wavelength 0.71073
_diffrn_reflns_av_R_equivalents 0.0355
_diffrn_reflns_av_unetI/netI 0.0495
_diffrn_reflns_Laue_measured_fraction_full 0.997
_diffrn_reflns_Laue_measured_fraction_max 0.826
_diffrn_reflns_limit_h_max 12
_diffrn_reflns_limit_h_min -11
_diffrn_reflns_limit_k_max 14
_diffrn_reflns_limit_k_min -17
_diffrn_reflns_limit_l_max 17
_diffrn_reflns_limit_l_min -16
_diffrn_reflns_number 19802
_diffrn_reflns_point_group_measured_fraction_full 0.997
_diffrn_reflns_point_group_measured_fraction_max 0.826
_diffrn_reflns_theta_full 25.242
_diffrn_reflns_theta_max 31.508
_diffrn_reflns_theta_min 2.604
_exptl_absorpt_coefficient_mu 18.769
_exptl_crystal_density_diffrn 2.735
_exptl_crystal_description block
_exptl_crystal_F_000 844
_refine_diff_density_max 1.990
_refine_diff_density_min -1.238
_refine_diff_density_rms 0.191
_refine_ls_extinction_coef 0.00051(19)
_refine_ls_extinction_expression Fc^*^=kFc[1+0.001xFc^2^\l^3^/sin(2\q)]^-1/4^
_refine_ls_extinction_method 'SHELXL-2014/7 (Sheldrick 2014'
_refine_ls_goodness_of_fit_ref 1.030
_refine_ls_hydrogen_treatment constr
_refine_ls_matrix_type full
_refine_ls_number_parameters 176
_refine_ls_number_reflns 7521
_refine_ls_number_restraints 102
_refine_ls_restrained_S_all 1.028
_refine_ls_R_factor_all 0.0736
_refine_ls_R_factor_gt 0.0462
_refine_ls_shift/su_max 0.000
_refine_ls_shift/su_mean 0.000
_refine_ls_structure_factor_coef Fsqd
_refine_ls_weighting_details 'w=1/[\s^2^(Fo^2^)+(0.0503P)^2^+4.4780P] where P=(Fo^2^+2Fc^2^)/3'
_refine_ls_weighting_scheme calc
_refine_ls_wR_factor_gt 0.1056
_refine_ls_wR_factor_ref 0.1142
_reflns_Friedel_coverage 0.000
_reflns_number_gt 4477
_reflns_number_total 7521
_reflns_threshold_expression 'I > 2\s(I)'
_cod_data_source_file c9cc09477f2.cif
_cod_data_source_block 1
_cod_database_code 7126112
_shelx_shelxl_version_number 2014/7
_shelx_space_group_comment
;
The symmetry employed for this shelxl refinement is uniquely defined
by the following loop, which should always be used as a source of
symmetry information in preference to the above space-group names.
They are only intended as comments.
;

loop_
_space_group_symop_operation_xyz
'x, y, z'
'-x, -y, -z'

loop_
_atom_site_label
_atom_site_type_symbol
_atom_site_fract_x
_atom_site_fract_y
_atom_site_fract_z
_atom_site_U_iso_or_equiv
_atom_site_adp_type
_atom_site_occupancy
_atom_site_site_symmetry_order
_atom_site_calc_flag
_atom_site_refinement_flags_posn
_atom_site_refinement_flags_adp
_atom_site_refinement_flags_occupancy
_atom_site_disorder_assembly
_atom_site_disorder_group
Cl3 Cl 0.7309(3) 0.1258(3) 0.0915(3) 0.0803(8) Uani 1 1 d . U . . .
Bi1 Bi 0.34247(3) 0.28980(2) 0.66943(3) 0.03411(11) Uani 1 1 d . U . . .
Br1 Br 0.39637(10) 0.51966(6) 0.63890(7) 0.04315(19) Uani 1 1 d . U . . .
Br2 Br -0.00312(10) 0.23107(7) 0.49562(8) 0.0448(2) Uani 1 1 d . U . . .
Br3 Br 0.19501(11) 0.38241(8) 0.84861(8) 0.0512(2) Uani 1 1 d . U . . .
Br4 Br 0.66793(11) 0.35056(9) 0.84787(9) 0.0555(2) Uani 1 1 d . U . . .
Br5 Br 0.48728(12) 0.20599(8) 0.48666(9) 0.0552(2) Uani 1 1 d . U . . .
Br6 Br 0.31444(14) 0.07179(7) 0.69995(10) 0.0630(3) Uani 1 1 d . U . . .
Cl2 Cl 0.9227(3) 0.64564(15) 0.88198(17) 0.0441(4) Uani 1 1 d . U . . .
Cl1 Cl 0.1553(4) 1.0524(2) 0.1604(2) 0.0740(7) Uani 1 1 d . U . . .
N2 N 0.8106(9) 0.4405(6) 0.6406(7) 0.0451(16) Uani 1 1 d . U . . .
H2A H 0.8173 0.4368 0.7135 0.068 Uiso 1 1 calc R U . . .
H2B H 0.8431 0.3782 0.6024 0.068 Uiso 1 1 calc R U . . .
H2C H 0.7032 0.4448 0.5995 0.068 Uiso 1 1 calc R U . . .
C3 C 0.9228(10) 0.5427(7) 0.6508(8) 0.0445(18) Uani 1 1 d . U . . .
H3D H 0.9107 0.5492 0.5714 0.053 Uiso 1 1 calc R U . . .
H3E H 1.0409 0.5353 0.6896 0.053 Uiso 1 1 calc R U . . .
N3 N 0.5116(11) 0.3362(7) 0.0714(7) 0.067(2) Uani 1 1 d . U . . .
H3A H 0.5264 0.3874 0.1413 0.100 Uiso 1 1 calc R U . . .
H3B H 0.4383 0.3569 0.0125 0.100 Uiso 1 1 calc R U . . .
H3C H 0.6114 0.3326 0.0591 0.100 Uiso 1 1 calc R U . . .
N1 N 0.1630(18) 0.9711(8) 0.3878(11) 0.110(4) Uani 1 1 d . U . . .
H1A H 0.1032 1.0269 0.3721 0.132 Uiso 1 1 calc R U . A 1
H1B H 0.2715 1.0009 0.4304 0.132 Uiso 1 1 calc R U . A 1
H1C H 0.1195 0.9355 0.4296 0.132 Uiso 1 1 calc R U . A 1
C4 C 0.8783(12) 0.6489(7) 0.7227(8) 0.052(2) Uani 1 1 d . U . . .
H4A H 0.7583 0.6537 0.6868 0.063 Uiso 1 1 calc R U . . .
H4B H 0.9451 0.7161 0.7216 0.063 Uiso 1 1 calc R U . . .
C5 C 0.4434(15) 0.2228(10) 0.0734(15) 0.098(4) Uani 1 1 d . U . . .
H5A H 0.4037 0.1711 -0.0074 0.118 Uiso 1 1 calc R U . B 2
H5B H 0.3463 0.2299 0.1014 0.118 Uiso 1 1 calc R U . B 2
C2 C 0.069(2) 0.9215(11) 0.1697(14) 0.102(4) Uani 1 1 d . U . . .
H2D H -0.0507 0.9240 0.1619 0.122 Uiso 1 1 calc R U . C 1
H2E H 0.0726 0.8606 0.1024 0.122 Uiso 1 1 calc R U . C 1
C6' C 0.591(2) 0.1679(9) 0.1626(14) 0.112(5) Uani 1 1 d . U . D 2
H6'A H 0.5378 0.1030 0.1777 0.135 Uiso 1 1 calc R U . D 2
H6'B H 0.6490 0.2250 0.2387 0.135 Uiso 1 1 calc R U . D 2
C1 C 0.155(2) 0.8933(10) 0.2809(14) 0.104(4) Uani 1 1 d . U . E 1
H1D H 0.0981 0.8199 0.2766 0.125 Uiso 1 1 calc R U . E 1
H1E H 0.2711 0.8834 0.2839 0.125 Uiso 1 1 calc R U . E 1

loop_
_atom_site_aniso_label
_atom_site_aniso_U_11
_atom_site_aniso_U_22
_atom_site_aniso_U_33
_atom_site_aniso_U_23
_atom_site_aniso_U_13
_atom_site_aniso_U_12
Cl3 0.0639(15) 0.0871(19) 0.115(3) 0.0466(18) 0.0474(16) 0.0283(14)
Bi1 0.03534(15) 0.03027(15) 0.03658(18) 0.00698(11) 0.01442(11) 0.00232(10)
Br1 0.0486(4) 0.0392(4) 0.0415(5) 0.0148(3) 0.0130(3) 0.0033(3)
Br2 0.0397(4) 0.0463(4) 0.0435(5) 0.0098(3) 0.0111(3) -0.0008(3)
Br3 0.0573(5) 0.0602(5) 0.0426(5) 0.0140(4) 0.0243(4) 0.0196(4)
Br4 0.0412(4) 0.0752(6) 0.0471(5) 0.0249(4) 0.0065(4) -0.0008(4)
Br5 0.0578(5) 0.0516(5) 0.0536(6) -0.0025(4) 0.0309(4) -0.0023(4)
Br6 0.0792(6) 0.0390(4) 0.0785(7) 0.0257(4) 0.0298(5) 0.0104(4)
Cl2 0.0674(12) 0.0346(9) 0.0276(9) 0.0026(7) 0.0179(9) 0.0045(8)
Cl1 0.106(2) 0.0610(14) 0.0583(16) 0.0266(12) 0.0248(15) 0.0067(14)
N2 0.048(4) 0.043(3) 0.045(4) 0.012(3) 0.017(3) 0.004(3)
C3 0.043(4) 0.049(4) 0.041(4) 0.015(3) 0.012(4) 0.001(3)
N3 0.080(6) 0.075(5) 0.042(5) 0.019(4) 0.015(4) 0.010(4)
N1 0.169(11) 0.059(6) 0.096(7) 0.014(5) 0.051(8) -0.027(6)
C4 0.070(6) 0.044(4) 0.044(5) 0.018(4) 0.016(4) 0.006(4)
C5 0.072(7) 0.061(6) 0.149(12) 0.000(7) 0.046(7) 0.001(5)
C2 0.125(10) 0.070(7) 0.100(7) 0.016(6) 0.033(8) -0.002(6)
C6' 0.227(14) 0.046(6) 0.134(11) 0.050(6) 0.133(10) 0.051(7)
C1 0.175(13) 0.055(6) 0.103(9) 0.027(6) 0.071(9) 0.013(8)

loop_
_atom_type_symbol
_atom_type_description
_atom_type_scat_dispersion_real
_atom_type_scat_dispersion_imag
_atom_type_scat_source
C C 0.0033 0.0016 'International Tables Vol C Tables 4.2.6.8 and 6.1.1.4'
H H 0.0000 0.0000 'International Tables Vol C Tables 4.2.6.8 and 6.1.1.4'
Bi Bi -4.1077 10.2566 'International Tables Vol C Tables 4.2.6.8 and 6.1.1.4'
Br Br -0.2901 2.4595 'International Tables Vol C Tables 4.2.6.8 and 6.1.1.4'
Cl Cl 0.1484 0.1585 'International Tables Vol C Tables 4.2.6.8 and 6.1.1.4'
N N 0.0061 0.0033 'International Tables Vol C Tables 4.2.6.8 and 6.1.1.4'

loop_
_geom_angle_atom_site_label_1
_geom_angle_atom_site_label_2
_geom_angle_atom_site_label_3
_geom_angle
_geom_angle_site_symmetry_1
_geom_angle_site_symmetry_3
_geom_angle_publ_flag
Br6 Bi1 Br4 90.89(3) . . ?
Br6 Bi1 Br5 89.59(3) . . ?
Br4 Bi1 Br5 91.55(3) . . ?
Br6 Bi1 Br3 92.85(3) . . ?
Br4 Bi1 Br3 89.10(3) . . ?
Br5 Bi1 Br3 177.47(3) . . ?
Br6 Bi1 Br2 88.93(3) . . ?
Br4 Bi1 Br2 176.68(3) . . ?
Br5 Bi1 Br2 91.76(3) . . ?
Br3 Bi1 Br2 87.60(3) . . ?
Br6 Bi1 Br1 176.16(3) . . ?
Br4 Bi1 Br1 86.17(3) . . ?
Br5 Bi1 Br1 88.03(3) . . ?
Br3 Bi1 Br1 89.57(3) . . ?
Br2 Bi1 Br1 94.14(2) . . ?
C3 N2 H2A 109.5 . . ?
C3 N2 H2B 109.5 . . ?
H2A N2 H2B 109.5 . . ?
C3 N2 H2C 109.5 . . ?
H2A N2 H2C 109.5 . . ?
H2B N2 H2C 109.5 . . ?
N2 C3 C4 110.5(7) . . ?
N2 C3 H3D 109.5 . . ?
C4 C3 H3D 109.5 . . ?
N2 C3 H3E 109.5 . . ?
C4 C3 H3E 109.5 . . ?
H3D C3 H3E 108.1 . . ?
C5 N3 H3A 109.5 . . ?
C5 N3 H3B 109.5 . . ?
H3A N3 H3B 109.5 . . ?
C5 N3 H3C 109.5 . . ?
H3A N3 H3C 109.5 . . ?
H3B N3 H3C 109.5 . . ?
C1 N1 H1A 109.5 . . ?
C1 N1 H1B 109.5 . . ?
H1A N1 H1B 109.5 . . ?
C1 N1 H1C 109.5 . . ?
H1A N1 H1C 109.5 . . ?
H1B N1 H1C 109.5 . . ?
C3 C4 Cl2 110.5(6) . . ?
C3 C4 H4A 109.6 . . ?
Cl2 C4 H4A 109.6 . . ?
C3 C4 H4B 109.6 . . ?
Cl2 C4 H4B 109.6 . . ?
H4A C4 H4B 108.1 . . ?
N3 C5 C6' 111.5(10) . . ?
N3 C5 H5A 109.3 . . ?
C6' C5 H5A 109.3 . . ?
N3 C5 H5B 109.3 . . ?
C6' C5 H5B 109.3 . . ?
H5A C5 H5B 108.0 . . ?
C1 C2 Cl1 114.7(10) . . ?
C1 C2 H2D 108.6 . . ?
Cl1 C2 H2D 108.6 . . ?
C1 C2 H2E 108.6 . . ?
Cl1 C2 H2E 108.6 . . ?
H2D C2 H2E 107.6 . . ?
C5 C6' Cl3 107.3(9) . . ?
C5 C6' H6'A 110.3 . . ?
Cl3 C6' H6'A 110.3 . . ?
C5 C6' H6'B 110.3 . . ?
Cl3 C6' H6'B 110.3 . . ?
H6'A C6' H6'B 108.5 . . ?
N1 C1 C2 117.2(13) . . ?
N1 C1 H1D 108.0 . . ?
C2 C1 H1D 108.0 . . ?
N1 C1 H1E 108.0 . . ?
C2 C1 H1E 108.0 . . ?
H1D C1 H1E 107.3 . . ?

loop_
_geom_bond_atom_site_label_1
_geom_bond_atom_site_label_2
_geom_bond_distance
_geom_bond_site_symmetry_2
_geom_bond_publ_flag
Cl3 C6' 1.688(13) . ?
Bi1 Br6 2.7842(9) . ?
Bi1 Br4 2.8154(9) . ?
Bi1 Br5 2.8554(9) . ?
Bi1 Br3 2.8567(9) . ?
Bi1 Br2 2.9150(8) . ?
Bi1 Br1 2.9484(8) . ?
Cl2 C4 1.878(9) . ?
Cl1 C2 1.759(13) . ?
N2 C3 1.469(10) . ?
N2 H2A 0.8900 . ?
N2 H2B 0.8900 . ?
N2 H2C 0.8900 . ?
C3 C4 1.505(12) . ?
C3 H3D 0.9700 . ?
C3 H3E 0.9700 . ?
N3 C5 1.474(14) . ?
N3 H3A 0.8900 . ?
N3 H3B 0.8900 . ?
N3 H3C 0.8900 . ?
N1 C1 1.389(17) . ?
N1 H1A 0.8900 . ?
N1 H1B 0.8900 . ?
N1 H1C 0.8900 . ?
C4 H4A 0.9700 . ?
C4 H4B 0.9700 . ?
C5 C6' 1.67(2) . ?
C5 H5A 0.9700 . ?
C5 H5B 0.9700 . ?
C2 C1 1.46(2) . ?
C2 H2D 0.9700 . ?
C2 H2E 0.9700 . ?
C6' H6'A 0.9700 . ?
C6' H6'B 0.9700 . ?
C1 H1D 0.9700 . ?
C1 H1E 0.9700 . ?

loop_
_geom_hbond_atom_site_label_D
_geom_hbond_atom_site_label_H
_geom_hbond_atom_site_label_A
_geom_hbond_distance_DH
_geom_hbond_distance_HA
_geom_hbond_distance_DA
_geom_hbond_angle_DHA
_geom_hbond_site_symmetry_A
C1 H1E Br4 0.97 3.06 3.613(14) 117.9 2_666
C1 H1D Br3 0.97 3.08 3.952(15) 151.0 2_566
C6' H6'A Br6 0.97 3.01 3.732(11) 132.1 2_656
C5 H5B Cl1 0.97 2.98 3.653(14) 127.9 1_545
C5 H5B Cl2 0.97 2.81 3.647(12) 145.5 2_666
C4 H4B Br2 0.97 3.06 3.728(9) 127.5 2_666
N1 H1C Br2 0.89 2.68 3.533(10) 161.3 2_566
N1 H1B Br5 0.89 2.79 3.505(10) 137.9 1_565
N1 H1A Br2 0.89 2.91 3.635(12) 140.3 1_565
N3 H3C Br4 0.89 2.83 3.410(9) 124.6 1_554
N3 H3B Br3 0.89 2.47 3.343(8) 168.5 1_554
N3 H3A Br1 0.89 2.50 3.353(9) 161.9 2_666
C3 H3E Br3 0.97 3.08 3.782(8) 130.8 1_655
C3 H3D Br2 0.97 3.12 3.784(8) 127.2 2_666
C3 H3D Br1 0.97 2.90 3.571(8) 126.9 2_666
N2 H2C Br5 0.89 3.07 3.494(7) 111.2 .
N2 H2C Br1 0.89 2.93 3.488(7) 122.6 2_666
N2 H2C Br1 0.89 2.90 3.627(7) 140.4 .
N2 H2B Br2 0.89 2.58 3.455(7) 166.5 1_655
N2 H2A Cl2 0.89 2.73 3.182(7) 112.6 .
N2 H2A Br4 0.89 2.71 3.491(7) 146.8 .
N2 H2A Br4 0.89 2.71 3.491(7) 146.8 .
N2 H2A Br4 0.89 2.71 3.491(7) 146.8 .
N2 H2A Cl2 0.89 2.73 3.182(7) 112.6 .
N2 H2B Br2 0.89 2.58 3.455(7) 166.5 1_655
N2 H2C Br1 0.89 2.90 3.627(7) 140.4 .
N2 H2C Br1 0.89 2.93 3.488(7) 122.6 2_666
N2 H2C Br5 0.89 3.07 3.494(7) 111.2 .
C3 H3D Br1 0.97 2.90 3.571(8) 126.9 2_666
C3 H3D Br2 0.97 3.12 3.784(8) 127.2 2_666
C3 H3E Br3 0.97 3.08 3.782(8) 130.8 1_655
N3 H3A Br1 0.89 2.50 3.353(9) 161.9 2_666
N3 H3B Br3 0.89 2.47 3.343(8) 168.5 1_554
N3 H3C Br4 0.89 2.83 3.410(9) 124.6 1_554
N1 H1A Br2 0.89 2.91 3.635(12) 140.3 1_565
N1 H1B Br5 0.89 2.79 3.505(10) 137.9 1_565
N1 H1C Br2 0.89 2.68 3.533(10) 161.3 2_566
C4 H4B Br2 0.97 3.06 3.728(9) 127.5 2_666
C5 H5B Cl2 0.97 2.81 3.647(12) 145.5 2_666
C5 H5B Cl1 0.97 2.98 3.653(14) 127.9 1_545
C6' H6'A Br6 0.97 3.01 3.732(11) 132.1 2_656
C1 H1D Br3 0.97 3.08 3.952(15) 151.0 2_566
C1 H1E Br4 0.97 3.06 3.613(14) 117.9 2_666

loop_
_geom_torsion_atom_site_label_1
_geom_torsion_atom_site_label_2
_geom_torsion_atom_site_label_3
_geom_torsion_atom_site_label_4
_geom_torsion
_geom_torsion_site_symmetry_1
_geom_torsion_site_symmetry_2
_geom_torsion_site_symmetry_3
_geom_torsion_site_symmetry_4
_geom_torsion_publ_flag
N2 C3 C4 Cl2 65.2(8) . . . . ?
N3 C5 C6' Cl3 -73.3(12) . . . . ?
Cl1 C2 C1 N1 58.2(19) . . . . ?
